data_7056149
loop_
_publ_author_name
'Ghosh, Biswa Nath'
'Schlecht, Sabine'
'Bauz\'a, Antonio'
'Frontera, Antonio'

_publ_section_title
;
 Mononuclear and dinuclear trimethylplatinum(iv) iodide complexes of
 3-substituted pyridines
;
_journal_issue 9
_journal_name_full 'New J. Chem.'
_journal_page_first 3498
_journal_paper_doi 10.1039/C7NJ00337D
_journal_volume 41
_journal_year 2017
_chemical_formula_moiety 'C15 H17 I N4 Pt'
_chemical_formula_sum 'C15 H17 I N4 Pt'
_chemical_formula_weight 575.32
_space_group_crystal_system triclinic
_space_group_IT_number 2
_space_group_name_Hall '-P 1'
_space_group_name_H-M_alt 'P -1'
_symmetry_space_group_name_Hall '-P 1'
_symmetry_space_group_name_H-M 'P -1'
_atom_sites_solution_hydrogens geom
_audit_creation_method SHELXL-2014
_audit_update_record
;
2015-05-13 deposited with the CCDC.
2017-03-29 downloaded from the CCDC.
;
_cell_angle_alpha 94.353(3)
_cell_angle_beta 105.694(3)
_cell_angle_gamma 101.173(3)
_cell_formula_units_Z 2
_cell_length_a 7.3373(3)
_cell_length_b 10.1984(5)
_cell_length_c 12.8665(7)
_cell_measurement_reflns_used 2334
_cell_measurement_temperature 123(2)
_cell_measurement_theta_max 28.283
_cell_measurement_theta_min 0.407
_cell_volume 900.89(8)
_computing_cell_refinement 'HKL Scalepack (Otwinowski & Minor, 1997)'
_computing_data_collection 'Collect (Bruker AXS BV, 1997-2004)'
_computing_data_reduction 'HKL Denzo and Scalepack (Otwinowski & Minor, 1997)'
_computing_molecular_graphics 'Mercury v3.3 (Macrae et al., 2008)'
_computing_publication_material 'WinGX (Farrugia, 2012)'
_computing_structure_refinement 'SHELXL-2014 (Sheldrick, 2014)'
_computing_structure_solution 'Superflip (Palatinus & Chapuis, 2007)'
_diffrn_ambient_temperature 123(2)
_diffrn_detector_area_resol_mean 9
_diffrn_measured_fraction_theta_full 0.991
_diffrn_measured_fraction_theta_max 0.991
_diffrn_measurement_device '95mm CCD camera on \k-goniostat'
_diffrn_measurement_device_type KappaCCD
_diffrn_measurement_method '\f scans + \w scans'
_diffrn_radiation_monochromator 'horizonally mounted graphite crystal'
_diffrn_radiation_source 'fine-focus sealed tube'
_diffrn_radiation_type MoK\a
_diffrn_radiation_wavelength 0.71073
_diffrn_reflns_av_R_equivalents 0.0289
_diffrn_reflns_av_unetI/netI 0.0447
_diffrn_reflns_Laue_measured_fraction_full 0.991
_diffrn_reflns_Laue_measured_fraction_max 0.991
_diffrn_reflns_limit_h_max 8
_diffrn_reflns_limit_h_min -8
_diffrn_reflns_limit_k_max 11
_diffrn_reflns_limit_k_min -12
_diffrn_reflns_limit_l_max 15
_diffrn_reflns_limit_l_min -13
_diffrn_reflns_number 7010
_diffrn_reflns_point_group_measured_fraction_full 0.991
_diffrn_reflns_point_group_measured_fraction_max 0.991
_diffrn_reflns_theta_full 25.242
_diffrn_reflns_theta_max 25.248
_diffrn_reflns_theta_min 2.940
_exptl_absorpt_coefficient_mu 9.500
_exptl_absorpt_correction_T_max 0.7457
_exptl_absorpt_correction_T_min 0.3895
_exptl_absorpt_correction_type multi-scan
_exptl_absorpt_process_details 'SADABS (Bruker-AXS, 2008)'
_exptl_crystal_colour pale-yellow
_exptl_crystal_density_diffrn 2.121
_exptl_crystal_density_method 'not measured'
_exptl_crystal_description plate
_exptl_crystal_F_000 532
_exptl_crystal_size_max 0.400
_exptl_crystal_size_mid 0.140
_exptl_crystal_size_min 0.060
_refine_diff_density_max 1.286
_refine_diff_density_min -1.281
_refine_diff_density_rms 0.113
_refine_ls_extinction_method none
_refine_ls_goodness_of_fit_ref 1.066
_refine_ls_hydrogen_treatment constr
_refine_ls_matrix_type full
_refine_ls_number_parameters 193
_refine_ls_number_reflns 3233
_refine_ls_number_restraints 0
_refine_ls_restrained_S_all 1.066
_refine_ls_R_factor_all 0.0348
_refine_ls_R_factor_gt 0.0295
_refine_ls_shift/su_max 0.001
_refine_ls_shift/su_mean 0.000
_refine_ls_structure_factor_coef Fsqd
_refine_ls_weighting_details 'w=1/[\s^2^(Fo^2^)+2.5226P] where P=(Fo^2^+2Fc^2^)/3'
_refine_ls_weighting_scheme calc
_refine_ls_wR_factor_gt 0.0665
_refine_ls_wR_factor_ref 0.0692
_reflns_Friedel_coverage 0.000
_reflns_number_gt 2933
_reflns_number_total 3233
_reflns_threshold_expression 'I > 2\s(I)'
_cod_data_source_file c7nj00337d2.cif
_cod_data_source_block '[PtMe3(3-NCpy)2I]_triclinic'
_cod_database_code 7056149
_shelx_space_group_comment
;
The symmetry employed for this shelxl refinement is uniquely defined
by the following loop, which should always be used as a source of
symmetry information in preference to the above space-group names.
They are only intended as comments.
;
_shelx_estimated_absorpt_t_min 0.115
_shelx_estimated_absorpt_t_max 0.599
_shelxl_version_number 2014-3

loop_
_space_group_symop_operation_xyz
'x, y, z'
'-x, -y, -z'

loop_
_atom_site_label
_atom_site_type_symbol
_atom_site_fract_x
_atom_site_fract_y
_atom_site_fract_z
_atom_site_U_iso_or_equiv
_atom_site_adp_type
_atom_site_occupancy
_atom_site_site_symmetry_order
_atom_site_calc_flag
_atom_site_refinement_flags_posn
_atom_site_refinement_flags_adp
Pt1 Pt 0.36543(3) 0.12720(2) 0.22630(2) 0.04372(9) Uani 1 1 d . .
I1 I 0.73196(6) 0.29390(5) 0.25695(4) 0.05993(15) Uani 1 1 d . .
N1 N 0.2505(6) 0.2284(5) 0.0849(4) 0.0399(11) Uani 1 1 d . .
N2 N 0.3019(7) 0.2769(5) 0.3366(4) 0.0437(12) Uani 1 1 d . .
N3 N 0.5314(13) 0.3644(9) -0.1887(8) 0.105(3) Uani 1 1 d . .
N4 N 0.0296(14) 0.2556(11) 0.6321(7) 0.119(3) Uani 1 1 d . .
C1 C 0.4757(14) 0.0275(9) 0.3535(7) 0.085(3) Uani 1 1 d . .
H1A H 0.5240 0.0905 0.4214 0.128 Uiso 1 1 calc R U
H1B H 0.5824 -0.0093 0.3402 0.128 Uiso 1 1 calc R U
H1C H 0.3731 -0.0463 0.3596 0.128 Uiso 1 1 calc R U
C2 C 0.4163(12) -0.0191(7) 0.1249(6) 0.066(2) Uani 1 1 d . .
H2A H 0.3741 -0.1080 0.1454 0.099 Uiso 1 1 calc R U
H2B H 0.5554 -0.0024 0.1317 0.099 Uiso 1 1 calc R U
H2C H 0.3436 -0.0163 0.0493 0.099 Uiso 1 1 calc R U
C3 C 0.0943(11) 0.0062(7) 0.1988(6) 0.069(2) Uani 1 1 d . .
H3A H 0.1058 -0.0760 0.2325 0.103 Uiso 1 1 calc R U
H3B H 0.0325 -0.0179 0.1202 0.103 Uiso 1 1 calc R U
H3C H 0.0151 0.0547 0.2307 0.103 Uiso 1 1 calc R U
C4 C 0.3537(8) 0.2543(6) 0.0150(5) 0.0417(13) Uani 1 1 d . .
H4 H 0.4734 0.2268 0.0267 0.050 Uiso 1 1 calc R U
C5 C 0.2934(9) 0.3189(6) -0.0730(5) 0.0480(15) Uani 1 1 d . .
C6 C 0.1175(10) 0.3607(7) -0.0941(5) 0.0547(16) Uani 1 1 d . .
H6 H 0.0744 0.4070 -0.1542 0.066 Uiso 1 1 calc R U
C7 C 0.0109(9) 0.3306(7) -0.0227(6) 0.0565(17) Uani 1 1 d . .
H7 H -0.1116 0.3540 -0.0344 0.068 Uiso 1 1 calc R U
C8 C 0.0797(8) 0.2667(6) 0.0657(5) 0.0461(15) Uani 1 1 d . .
H8 H 0.0043 0.2490 0.1147 0.055 Uiso 1 1 calc R U
C9 C 0.2294(9) 0.2395(7) 0.4165(5) 0.0538(17) Uani 1 1 d . .
H9 H 0.2051 0.1469 0.4261 0.065 Uiso 1 1 calc R U
C10 C 0.1879(9) 0.3334(9) 0.4871(5) 0.061(2) Uani 1 1 d . .
C11 C 0.2212(9) 0.4675(9) 0.4727(6) 0.067(2) Uani 1 1 d . .
H11 H 0.1953 0.5329 0.5201 0.080 Uiso 1 1 calc R U
C12 C 0.2919(9) 0.5046(8) 0.3891(6) 0.0602(19) Uani 1 1 d . .
H12 H 0.3139 0.5961 0.3764 0.072 Uiso 1 1 calc R U
C13 C 0.3309(8) 0.4068(7) 0.3234(5) 0.0476(15) Uani 1 1 d . .
H13 H 0.3810 0.4337 0.2656 0.057 Uiso 1 1 calc R U
C14 C 0.4209(12) 0.3470(8) -0.1413(7) 0.066(2) Uani 1 1 d . .
C15 C 0.1032(13) 0.2888(11) 0.5689(7) 0.084(3) Uani 1 1 d . .

loop_
_atom_site_aniso_label
_atom_site_aniso_U_11
_atom_site_aniso_U_22
_atom_site_aniso_U_33
_atom_site_aniso_U_23
_atom_site_aniso_U_13
_atom_site_aniso_U_12
Pt1 0.05710(16) 0.04273(14) 0.03809(14) 0.00737(10) 0.02239(11) 0.01421(10)
I1 0.0390(2) 0.0873(3) 0.0498(3) -0.0099(2) 0.01240(18) 0.0134(2)
N1 0.039(2) 0.045(3) 0.034(3) -0.001(2) 0.014(2) 0.003(2)
N2 0.044(3) 0.057(3) 0.033(3) 0.002(2) 0.017(2) 0.010(2)
N3 0.133(7) 0.121(7) 0.112(7) 0.070(6) 0.084(6) 0.060(5)
N4 0.138(7) 0.162(9) 0.075(6) 0.027(6) 0.064(6) 0.024(6)
C1 0.119(7) 0.093(6) 0.064(5) 0.036(5) 0.038(5) 0.046(5)
C2 0.098(6) 0.045(4) 0.069(5) 0.007(3) 0.041(4) 0.027(4)
C3 0.093(5) 0.052(4) 0.063(5) 0.008(4) 0.038(4) -0.001(4)
C4 0.043(3) 0.043(3) 0.042(3) 0.006(3) 0.015(3) 0.013(2)
C5 0.059(4) 0.043(3) 0.046(4) 0.010(3) 0.021(3) 0.012(3)
C6 0.070(4) 0.052(4) 0.044(4) 0.007(3) 0.013(3) 0.026(3)
C7 0.047(4) 0.063(4) 0.061(4) 0.001(4) 0.014(3) 0.021(3)
C8 0.046(3) 0.047(3) 0.046(4) -0.002(3) 0.017(3) 0.009(3)
C9 0.050(4) 0.069(4) 0.046(4) 0.007(3) 0.025(3) 0.008(3)
C10 0.043(3) 0.101(6) 0.038(4) -0.003(4) 0.016(3) 0.010(4)
C11 0.036(3) 0.092(6) 0.059(5) -0.026(4) 0.004(3) 0.010(3)
C12 0.044(3) 0.073(5) 0.058(4) -0.009(4) 0.013(3) 0.010(3)
C13 0.044(3) 0.057(4) 0.039(3) -0.003(3) 0.013(3) 0.010(3)
C14 0.090(5) 0.062(4) 0.067(5) 0.035(4) 0.039(4) 0.032(4)
C15 0.085(6) 0.128(8) 0.050(5) 0.018(5) 0.032(4) 0.029(5)

loop_
_atom_type_symbol
_atom_type_description
_atom_type_scat_dispersion_real
_atom_type_scat_dispersion_imag
_atom_type_scat_source
C C 0.0033 0.0016 'International Tables Vol C Tables 4.2.6.8 and 6.1.1.4'
H H 0.0000 0.0000 'International Tables Vol C Tables 4.2.6.8 and 6.1.1.4'
N N 0.0061 0.0033 'International Tables Vol C Tables 4.2.6.8 and 6.1.1.4'
Pt Pt -1.7033 8.3905 'International Tables Vol C Tables 4.2.6.8 and 6.1.1.4'
I I -0.4742 1.8119 'International Tables Vol C Tables 4.2.6.8 and 6.1.1.4'

loop_
_geom_angle_atom_site_label_1
_geom_angle_atom_site_label_2
_geom_angle_atom_site_label_3
_geom_angle
C3 Pt1 C1 90.6(4)
C3 Pt1 C2 86.7(3)
C1 Pt1 C2 87.4(4)
C3 Pt1 N2 91.1(2)
C1 Pt1 N2 91.5(3)
C2 Pt1 N2 177.5(2)
C3 Pt1 N1 89.5(3)
C1 Pt1 N1 177.6(3)
C2 Pt1 N1 90.2(3)
N2 Pt1 N1 90.88(18)
C3 Pt1 I1 178.2(2)
C1 Pt1 I1 91.0(3)
C2 Pt1 I1 92.7(2)
N2 Pt1 I1 89.56(12)
N1 Pt1 I1 88.83(11)
C4 N1 C8 117.8(5)
C4 N1 Pt1 119.2(4)
C8 N1 Pt1 123.1(4)
C9 N2 C13 118.0(6)
C9 N2 Pt1 120.9(5)
C13 N2 Pt1 121.0(4)
Pt1 C1 H1A 109.5
Pt1 C1 H1B 109.5
H1A C1 H1B 109.5
Pt1 C1 H1C 109.5
H1A C1 H1C 109.5
H1B C1 H1C 109.5
Pt1 C2 H2A 109.5
Pt1 C2 H2B 109.5
H2A C2 H2B 109.5
Pt1 C2 H2C 109.5
H2A C2 H2C 109.5
H2B C2 H2C 109.5
Pt1 C3 H3A 109.5
Pt1 C3 H3B 109.5
H3A C3 H3B 109.5
Pt1 C3 H3C 109.5
H3A C3 H3C 109.5
H3B C3 H3C 109.5
N1 C4 C5 122.3(6)
N1 C4 H4 118.9
C5 C4 H4 118.9
C4 C5 C6 121.0(6)
C4 C5 C14 117.7(6)
C6 C5 C14 121.3(6)
C7 C6 C5 116.0(6)
C7 C6 H6 122.0
C5 C6 H6 122.0
C6 C7 C8 120.7(6)
C6 C7 H7 119.6
C8 C7 H7 119.6
N1 C8 C7 122.2(6)
N1 C8 H8 118.9
C7 C8 H8 118.9
N2 C9 C10 121.6(7)
N2 C9 H9 119.2
C10 C9 H9 119.2
C11 C10 C9 119.3(7)
C11 C10 C15 120.7(8)
C9 C10 C15 119.9(8)
C12 C11 C10 118.8(7)
C12 C11 H11 120.6
C10 C11 H11 120.6
C11 C12 C13 118.8(8)
C11 C12 H12 120.6
C13 C12 H12 120.6
N2 C13 C12 123.5(6)
N2 C13 H13 118.2
C12 C13 H13 118.2
N3 C14 C5 174.2(9)
N4 C15 C10 177.2(11)

loop_
_geom_bond_atom_site_label_1
_geom_bond_atom_site_label_2
_geom_bond_distance
Pt1 C3 2.051(7)
Pt1 C1 2.055(8)
Pt1 C2 2.062(6)
Pt1 N2 2.205(5)
Pt1 N1 2.209(5)
Pt1 I1 2.7984(5)
N1 C4 1.335(7)
N1 C8 1.349(7)
N2 C9 1.328(8)
N2 C13 1.333(8)
N3 C14 1.135(10)
N4 C15 1.130(10)
C1 H1A 0.9800
C1 H1B 0.9800
C1 H1C 0.9800
C2 H2A 0.9800
C2 H2B 0.9800
C2 H2C 0.9800
C3 H3A 0.9800
C3 H3B 0.9800
C3 H3C 0.9800
C4 C5 1.366(9)
C4 H4 0.9500
C5 C6 1.401(9)
C5 C14 1.452(10)
C6 C7 1.374(9)
C6 H6 0.9500
C7 C8 1.379(10)
C7 H7 0.9500
C8 H8 0.9500
C9 C10 1.402(9)
C9 H9 0.9500
C10 C11 1.378(11)
C10 C15 1.420(11)
C11 C12 1.362(10)
C11 H11 0.9500
C12 C13 1.380(9)
C12 H12 0.9500
C13 H13 0.9500

loop_
_geom_torsion_atom_site_label_1
_geom_torsion_atom_site_label_2
_geom_torsion_atom_site_label_3
_geom_torsion_atom_site_label_4
_geom_torsion
C8 N1 C4 C5 0.9(8)
Pt1 N1 C4 C5 -178.7(4)
N1 C4 C5 C6 -0.4(9)
N1 C4 C5 C14 177.4(6)
C4 C5 C6 C7 -1.1(9)
C14 C5 C6 C7 -178.8(6)
C5 C6 C7 C8 1.9(9)
C4 N1 C8 C7 0.0(8)
Pt1 N1 C8 C7 179.6(4)
C6 C7 C8 N1 -1.5(10)
C13 N2 C9 C10 -1.4(9)
Pt1 N2 C9 C10 -179.9(5)
N2 C9 C10 C11 0.7(10)
N2 C9 C10 C15 177.5(7)
C9 C10 C11 C12 0.7(10)
C15 C10 C11 C12 -176.1(7)
C10 C11 C12 C13 -1.2(10)
C9 N2 C13 C12 0.9(9)
Pt1 N2 C13 C12 179.3(5)
C11 C12 C13 N2 0.4(10)
